data_2236488
loop_
_publ_author_name
'Favela-Hern\'andez, Juan Manuel de Jes\'us'
'Camacho-Corona, Mar\'ia del Rayo'
'Bern\`es, Sylvain'
'Flores-Alamo, Marcos'

_publ_section_title
;
 4,4'-[(2<i>R</i>*,3<i>R</i>*,4<i>R</i>*,5<i>R</i>*)-3,4-Dimethyltetrahydrofuran-2,5-diyl]diphenol
;
_journal_coeditor_code MW2082
_journal_issue 10
_journal_name_full 'Acta Crystallographica Section E'
_journal_page_first o3019
_journal_page_last o3020
_journal_paper_doi 10.1107/S1600536812039359
_journal_volume 68
_journal_year 2012
_chemical_formula_iupac 'C18 H20 O3'
_chemical_formula_moiety 'C18 H20 O3'
_chemical_formula_sum 'C18 H20 O3'
_chemical_formula_weight 284.34
_chemical_melting_point 503
_chemical_name_systematic
;
4,4'-[<i>rel</i>-(2<i>R</i>,3<i>R</i>,4<i>R</i>,5<i>R</i>)-3,4-
Dimethyltetrahydrofuran-2,5-diyl]diphenol
;
_space_group_IT_number 4
_symmetry_cell_setting monoclinic
_symmetry_space_group_name_Hall 'P 2yb'
_symmetry_space_group_name_H-M 'P 1 21 1'
_atom_sites_solution_hydrogens geom
_atom_sites_solution_primary direct
_atom_sites_solution_secondary difmap
_audit_creation_method SHELXTL
_cell_angle_alpha 90.00
_cell_angle_beta 101.243(6)
_cell_angle_gamma 90.00
_cell_formula_units_Z 2
_cell_length_a 6.4225(4)
_cell_length_b 12.4973(7)
_cell_length_c 9.8176(7)
_cell_measurement_reflns_used 1308
_cell_measurement_temperature 298(2)
_cell_measurement_theta_max 25.9993
_cell_measurement_theta_min 3.4956
_cell_volume 772.88(9)
_computing_cell_refinement 'CrysAlis RED (Oxford Diffraction, 2009)'
_computing_data_collection 'CrysAlis CCD (Oxford Diffraction, 2009)'
_computing_data_reduction 'CrysAlis RED (Oxford Diffraction, 2009)'
_computing_molecular_graphics
;
SHELXTL (Sheldrick, 2008) and Mercury (Macrae <i>et al.</i>,
2008)
;
_computing_publication_material 'SHELXTL (Sheldrick, 2008)'
_computing_structure_refinement 'SHELXL97 (Sheldrick, 2008)'
_computing_structure_solution 'SHELXS97 (Sheldrick, 2008)'
_diffrn_ambient_temperature 298.0(10)
_diffrn_detector_area_resol_mean 10.4685
_diffrn_measured_fraction_theta_full 0.997
_diffrn_measured_fraction_theta_max 0.997
_diffrn_measurement_device_type 'Agilent Xcalibur (Atlas, Gemini)'
_diffrn_measurement_method '\f and \w'
_diffrn_radiation_monochromator graphite
_diffrn_radiation_source 'Enhance (Mo) X-ray Source'
_diffrn_radiation_type MoK\a
_diffrn_radiation_wavelength 0.71073
_diffrn_reflns_av_R_equivalents 0.0411
_diffrn_reflns_av_sigmaI/netI 0.0463
_diffrn_reflns_limit_h_max 6
_diffrn_reflns_limit_h_min -7
_diffrn_reflns_limit_k_max 15
_diffrn_reflns_limit_k_min -15
_diffrn_reflns_limit_l_max 11
_diffrn_reflns_limit_l_min -12
_diffrn_reflns_number 5223
_diffrn_reflns_theta_full 26.06
_diffrn_reflns_theta_max 26.06
_diffrn_reflns_theta_min 3.50
_diffrn_standards_decay_% 0
_exptl_absorpt_coefficient_mu 0.082
_exptl_absorpt_correction_T_max 0.985
_exptl_absorpt_correction_T_min 0.980
_exptl_absorpt_correction_type analytical
_exptl_absorpt_process_details
;
[CrysAlis PRO (Oxford Diffraction, 2009), based on expressions derived
by Clark & Reid (1995)]
;
_exptl_crystal_colour colourless
_exptl_crystal_density_diffrn 1.222
_exptl_crystal_density_method 'not measured'
_exptl_crystal_description block
_exptl_crystal_F_000 304
_exptl_crystal_size_max 0.36
_exptl_crystal_size_mid 0.26
_exptl_crystal_size_min 0.21
_refine_diff_density_max 0.187
_refine_diff_density_min -0.180
_refine_ls_abs_structure_details
;
1004 measured Friedel pairs merged for refinement
;
_refine_ls_extinction_method none
_refine_ls_goodness_of_fit_ref 1.051
_refine_ls_hydrogen_treatment mixed
_refine_ls_matrix_type full
_refine_ls_number_constraints 0
_refine_ls_number_parameters 198
_refine_ls_number_reflns 1592
_refine_ls_number_restraints 1
_refine_ls_restrained_S_all 1.051
_refine_ls_R_factor_all 0.0752
_refine_ls_R_factor_gt 0.0444
_refine_ls_shift/su_max 0.000
_refine_ls_shift/su_mean 0.000
_refine_ls_structure_factor_coef Fsqd
_refine_ls_weighting_details 'calc w = 1/[\s^2^(Fo^2^)+(0.0498P)^2^] where P=(Fo^2^+2Fc^2^)/3'
_refine_ls_weighting_scheme calc
_refine_ls_wR_factor_gt 0.0925
_refine_ls_wR_factor_ref 0.1057
_reflns_number_gt 1107
_reflns_number_total 1592
_reflns_threshold_expression I>2\s(I)
_cod_data_source_file mw2082.cif
_cod_data_source_block I
_cod_original_sg_symbol_H-M 'P 21'
_cod_database_code 2236488
_cod_database_fobs_code 2236488

loop_
_symmetry_equiv_pos_as_xyz
'x, y, z'
'-x, y+1/2, -z'

loop_
_atom_site_type_symbol
_atom_site_label
_atom_site_fract_x
_atom_site_fract_y
_atom_site_fract_z
_atom_site_U_iso_or_equiv
_atom_site_adp_type
_atom_site_calc_flag
_atom_site_refinement_flags
_atom_site_occupancy
_atom_site_symmetry_multiplicity
O O1 0.6576(4) 0.17906(19) 0.2077(2) 0.0608(7) Uani d . 1 1
O O2 0.3301(4) -0.29301(19) 0.0656(2) 0.0569(6) Uani d . 1 1
H H2 0.377(5) -0.303(4) -0.014(4) 0.085 Uiso d . 1 1
O O3 0.9213(4) 0.64265(18) 0.0690(3) 0.0741(8) Uani d . 1 1
H H3 1.056(8) 0.659(4) 0.058(5) 0.111 Uiso d . 1 1
C C2 0.5625(5) 0.1142(3) 0.3000(3) 0.0489(8) Uani d . 1 1
H H2A 0.4333 0.1500 0.3155 0.059 Uiso calc R 1 1
C C3 0.7244(5) 0.1130(3) 0.4373(4) 0.0588(9) Uani d . 1 1
H H3A 0.8255 0.0553 0.4313 0.071 Uiso calc R 1 1
C C4 0.8399(5) 0.2166(3) 0.4337(3) 0.0598(9) Uani d . 1 1
H H4A 0.7472 0.2739 0.4551 0.072 Uiso calc R 1 1
C C5 0.8532(5) 0.2269(3) 0.2820(4) 0.0519(9) Uani d . 1 1
H H5A 0.9727 0.1835 0.2651 0.062 Uiso calc R 1 1
C C6 0.6305(7) 0.0920(5) 0.5619(4) 0.0953(16) Uani d . 1 1
H H6A 0.7419 0.0872 0.6426 0.143 Uiso calc R 1 1
H H6B 0.5530 0.0259 0.5498 0.143 Uiso calc R 1 1
H H6C 0.5362 0.1493 0.5737 0.143 Uiso calc R 1 1
C C7 1.0528(6) 0.2277(4) 0.5332(4) 0.0903(14) Uani d . 1 1
H H7A 1.1126 0.2967 0.5212 0.135 Uiso calc R 1 1
H H7B 1.1476 0.1728 0.5140 0.135 Uiso calc R 1 1
H H7C 1.0323 0.2207 0.6270 0.135 Uiso calc R 1 1
C C8 0.5031(5) 0.0063(2) 0.2373(4) 0.0459(8) Uani d . 1 1
C C9 0.6388(5) -0.0506(3) 0.1717(4) 0.0564(9) Uani d . 1 1
H H9A 0.7700 -0.0214 0.1659 0.068 Uiso calc R 1 1
C C10 0.5841(5) -0.1507(3) 0.1138(4) 0.0574(9) Uani d . 1 1
H H10A 0.6780 -0.1878 0.0700 0.069 Uiso calc R 1 1
C C11 0.3913(5) -0.1941(3) 0.1217(3) 0.0448(8) Uani d . 1 1
C C12 0.2553(5) -0.1400(3) 0.1891(4) 0.0561(9) Uani d . 1 1
H H12A 0.1254 -0.1701 0.1963 0.067 Uiso calc R 1 1
C C13 0.3120(5) -0.0407(3) 0.2462(4) 0.0571(9) Uani d . 1 1
H H13A 0.2189 -0.0047 0.2918 0.069 Uiso calc R 1 1
C C14 0.8752(5) 0.3372(3) 0.2270(3) 0.0467(8) Uani d . 1 1
C C15 0.7158(5) 0.4127(3) 0.2230(4) 0.0586(10) Uani d . 1 1
H H15A 0.5943 0.3948 0.2563 0.070 Uiso calc R 1 1
C C16 0.7343(5) 0.5140(3) 0.1703(4) 0.0615(10) Uani d . 1 1
H H16A 0.6250 0.5632 0.1675 0.074 Uiso calc R 1 1
C C17 0.9120(5) 0.5420(3) 0.1225(4) 0.0526(9) Uani d . 1 1
C C18 1.0742(5) 0.4688(3) 0.1258(4) 0.0535(9) Uani d . 1 1
H H18A 1.1962 0.4877 0.0937 0.064 Uiso calc R 1 1
C C19 1.0533(5) 0.3675(3) 0.1771(4) 0.0516(9) Uani d . 1 1
H H19A 1.1621 0.3182 0.1781 0.062 Uiso calc R 1 1

loop_
_atom_site_aniso_label
_atom_site_aniso_U_11
_atom_site_aniso_U_22
_atom_site_aniso_U_33
_atom_site_aniso_U_12
_atom_site_aniso_U_13
_atom_site_aniso_U_23
O1 0.0838(15) 0.0455(15) 0.0496(14) -0.0226(12) 0.0047(11) 0.0036(11)
O2 0.0778(15) 0.0387(14) 0.0569(15) -0.0091(12) 0.0199(11) -0.0006(13)
O3 0.0794(17) 0.0361(15) 0.109(2) -0.0074(13) 0.0236(16) 0.0085(14)
C2 0.0552(18) 0.037(2) 0.055(2) -0.0024(15) 0.0118(15) 0.0019(16)
C3 0.070(2) 0.051(2) 0.055(2) -0.0058(18) 0.0119(17) 0.0035(19)
C4 0.063(2) 0.059(2) 0.054(2) -0.0017(18) 0.0007(15) 0.006(2)
C5 0.0527(19) 0.039(2) 0.063(2) -0.0002(15) 0.0098(15) -0.0003(18)
C6 0.107(3) 0.109(4) 0.069(3) -0.019(3) 0.013(2) 0.015(3)
C7 0.086(3) 0.097(4) 0.077(3) -0.015(3) -0.009(2) 0.002(3)
C8 0.0547(19) 0.0343(19) 0.049(2) -0.0024(14) 0.0109(15) 0.0031(15)
C9 0.0549(19) 0.048(2) 0.070(3) -0.0090(16) 0.0216(17) -0.006(2)
C10 0.058(2) 0.053(2) 0.067(2) 0.0024(17) 0.0249(17) -0.005(2)
C11 0.0588(19) 0.0306(18) 0.0461(19) -0.0029(15) 0.0128(14) 0.0048(15)
C12 0.0563(19) 0.043(2) 0.073(3) -0.0117(17) 0.0253(17) -0.0023(19)
C13 0.062(2) 0.048(2) 0.067(3) -0.0035(17) 0.0257(17) -0.0069(19)
C14 0.0513(18) 0.038(2) 0.050(2) -0.0052(14) 0.0076(14) -0.0030(16)
C15 0.054(2) 0.043(2) 0.081(3) -0.0055(16) 0.0191(18) -0.0015(19)
C16 0.057(2) 0.040(2) 0.088(3) -0.0006(16) 0.0154(18) 0.003(2)
C17 0.060(2) 0.0313(19) 0.064(2) -0.0072(16) 0.0073(16) -0.0056(17)
C18 0.0538(19) 0.045(2) 0.064(2) -0.0055(16) 0.0176(16) -0.0077(18)
C19 0.0507(18) 0.037(2) 0.068(2) 0.0000(15) 0.0155(16) -0.0045(17)

loop_
_atom_type_symbol
_atom_type_description
_atom_type_scat_dispersion_real
_atom_type_scat_dispersion_imag
_atom_type_scat_source
C C 0.0033 0.0016 'International Tables Vol C Tables 4.2.6.8 and 6.1.1.4'
H H 0.0000 0.0000 'International Tables Vol C Tables 4.2.6.8 and 6.1.1.4'
O O 0.0106 0.0060 'International Tables Vol C Tables 4.2.6.8 and 6.1.1.4'

loop_
_exptl_crystal_face_index_h
_exptl_crystal_face_index_k
_exptl_crystal_face_index_l
_exptl_crystal_face_perp_dist
-1 17 5 0.1069
1 -17 -5 0.1069
7 -10 1 0.1313
7 6 6 0.1795
-8 -2 -5 0.1809
-5 15 2 0.1639
-3 -14 -6 0.1551
7 2 -10 0.1108
-7 -2 10 0.1108
0 -9 12 0.1053
1 8 -12 0.1439
-3 9 -10 0.1442

loop_
_geom_angle_atom_site_label_1
_geom_angle_atom_site_label_2
_geom_angle_atom_site_label_3
_geom_angle
C2 O1 C5 110.3(2)
C11 O2 H2 111(3)
C17 O3 H3 112(3)
O1 C2 C8 110.7(3)
O1 C2 C3 105.1(2)
C8 C2 C3 115.2(3)
O1 C2 H2A 108.5
C8 C2 H2A 108.5
C3 C2 H2A 108.5
C6 C3 C4 117.0(4)
C6 C3 C2 114.2(3)
C4 C3 C2 103.0(3)
C6 C3 H3A 107.4
C4 C3 H3A 107.4
C2 C3 H3A 107.4
C3 C4 C5 102.7(3)
C3 C4 C7 116.8(3)
C5 C4 C7 114.0(3)
C3 C4 H4A 107.6
C5 C4 H4A 107.6
C7 C4 H4A 107.6
O1 C5 C14 109.3(2)
O1 C5 C4 104.5(2)
C14 C5 C4 117.4(3)
O1 C5 H5A 108.4
C14 C5 H5A 108.4
C4 C5 H5A 108.4
C3 C6 H6A 109.5
C3 C6 H6B 109.5
H6A C6 H6B 109.5
C3 C6 H6C 109.5
H6A C6 H6C 109.5
H6B C6 H6C 109.5
C4 C7 H7A 109.5
C4 C7 H7B 109.5
H7A C7 H7B 109.5
C4 C7 H7C 109.5
H7A C7 H7C 109.5
H7B C7 H7C 109.5
C9 C8 C13 117.5(3)
C9 C8 C2 121.5(3)
C13 C8 C2 121.0(3)
C8 C9 C10 121.5(3)
C8 C9 H9A 119.2
C10 C9 H9A 119.2
C11 C10 C9 119.6(3)
C11 C10 H10A 120.2
C9 C10 H10A 120.2
C10 C11 C12 120.0(3)
C10 C11 O2 121.6(3)
C12 C11 O2 118.4(3)
C11 C12 C13 119.7(3)
C11 C12 H12A 120.1
C13 C12 H12A 120.1
C8 C13 C12 121.7(3)
C8 C13 H13A 119.2
C12 C13 H13A 119.2
C19 C14 C15 117.4(3)
C19 C14 C5 121.5(3)
C15 C14 C5 121.1(3)
C16 C15 C14 121.1(3)
C16 C15 H15A 119.4
C14 C15 H15A 119.4
C17 C16 C15 120.3(3)
C17 C16 H16A 119.9
C15 C16 H16A 119.9
C16 C17 O3 118.1(3)
C16 C17 C18 120.0(3)
O3 C17 C18 121.9(3)
C19 C18 C17 119.3(3)
C19 C18 H18A 120.3
C17 C18 H18A 120.3
C18 C19 C14 121.8(3)
C18 C19 H19A 119.1
C14 C19 H19A 119.1

loop_
_geom_bond_atom_site_label_1
_geom_bond_atom_site_label_2
_geom_bond_distance
O1 C2 1.437(4)
O1 C5 1.452(3)
O2 C11 1.378(4)
O2 H2 0.90(4)
O3 C17 1.368(4)
O3 H3 0.92(5)
C2 C8 1.501(4)
C2 C3 1.533(5)
C2 H2A 0.9800
C3 C6 1.489(5)
C3 C4 1.496(5)
C3 H3A 0.9800
C4 C5 1.513(5)
C4 C7 1.524(4)
C4 H4A 0.9800
C5 C14 1.497(5)
C5 H5A 0.9800
C6 H6A 0.9600
C6 H6B 0.9600
C6 H6C 0.9600
C7 H7A 0.9600
C7 H7B 0.9600
C7 H7C 0.9600
C8 C9 1.378(5)
C8 C13 1.379(4)
C9 C10 1.390(5)
C9 H9A 0.9300
C10 C11 1.368(4)
C10 H10A 0.9300
C11 C12 1.373(5)
C12 C13 1.381(5)
C12 H12A 0.9300
C13 H13A 0.9300
C14 C19 1.383(5)
C14 C15 1.387(4)
C15 C16 1.381(5)
C15 H15A 0.9300
C16 C17 1.362(5)
C16 H16A 0.9300
C17 C18 1.382(5)
C18 C19 1.379(5)
C18 H18A 0.9300
C19 H19A 0.9300

loop_
_geom_hbond_atom_site_label_D
_geom_hbond_atom_site_label_H
_geom_hbond_atom_site_label_A
_geom_hbond_site_symmetry_A
_geom_hbond_distance_DH
_geom_hbond_distance_HA
_geom_hbond_distance_DA
_geom_hbond_angle_DHA
_geom_hbond_publ_flag
O3 H3 O2 1_665 0.92(5) 1.84(5) 2.752(4) 169(5) yes
O2 H2 O1 2_645 0.90(4) 1.89(4) 2.723(3) 154(3) yes

loop_
_geom_torsion_atom_site_label_1
_geom_torsion_atom_site_label_2
_geom_torsion_atom_site_label_3
_geom_torsion_atom_site_label_4
_geom_torsion
C5 O1 C2 C8 -131.3(3)
C5 O1 C2 C3 -6.2(3)
O1 C2 C3 C6 155.4(4)
C8 C2 C3 C6 -82.5(4)
O1 C2 C3 C4 27.4(3)
C8 C2 C3 C4 149.6(3)
C6 C3 C4 C5 -163.5(3)
C2 C3 C4 C5 -37.3(3)
C6 C3 C4 C7 71.0(5)
C2 C3 C4 C7 -162.8(3)
C2 O1 C5 C14 -143.7(3)
C2 O1 C5 C4 -17.2(3)
C3 C4 C5 O1 34.0(3)
C7 C4 C5 O1 161.3(3)
C3 C4 C5 C14 155.2(3)
C7 C4 C5 C14 -77.5(4)
O1 C2 C8 C9 44.0(4)
C3 C2 C8 C9 -75.1(4)
O1 C2 C8 C13 -137.5(3)
C3 C2 C8 C13 103.4(4)
C13 C8 C9 C10 1.3(5)
C2 C8 C9 C10 179.9(3)
C8 C9 C10 C11 0.1(5)
C9 C10 C11 C12 -1.4(5)
C9 C10 C11 O2 179.9(3)
C10 C11 C12 C13 1.4(5)
O2 C11 C12 C13 -179.9(3)
C9 C8 C13 C12 -1.4(5)
C2 C8 C13 C12 -179.9(3)
C11 C12 C13 C8 0.1(5)
O1 C5 C14 C19 -124.5(3)
C4 C5 C14 C19 116.8(3)
O1 C5 C14 C15 54.8(4)
C4 C5 C14 C15 -63.9(4)
C19 C14 C15 C16 0.3(5)
C5 C14 C15 C16 -179.0(3)
C14 C15 C16 C17 -0.7(6)
C15 C16 C17 O3 178.8(3)
C15 C16 C17 C18 0.4(6)
C16 C17 C18 C19 0.3(5)
O3 C17 C18 C19 -178.0(3)
C17 C18 C19 C14 -0.7(5)
C15 C14 C19 C18 0.4(5)
C5 C14 C19 C18 179.7(3)

loop_
_cod_related_entry_id
_cod_related_entry_database
_cod_related_entry_code
1 ChemSpider 9208573
